data_1515922
loop_
_publ_author_name
'Ohara, Hiroki'
'Morimoto, Masakazu'
'Irie, Masahiro'

_publ_section_title
;
 Photochromism of dithienylethene single crystals having anthracene
 substituents.
;
_journal_issue 8
_journal_name_full
'Photochemical &amp; photobiological sciences : Official journal of the European Photochemistry Association and the European Society for Photobiology'
_journal_page_first 1079
_journal_page_last 1081
_journal_paper_doi 10.1039/c0pp00083c
_journal_volume 9
_journal_year 2010
_chemical_formula_sum 'C45 H30 F6 S2'
_chemical_formula_weight 748.81
_chemical_name_common 1,2-Bis(2-(9-anthryl)-5-ethylthien-3-yl)perfluorocyclopentene
_chemical_name_systematic
;
1,2-Bis(2-(9-anthryl)-5-ethylthien-3-yl)perfluorocyclopentene
;
_space_group_IT_number 56
_symmetry_cell_setting orthorhombic
_symmetry_space_group_name_Hall '-P 2ab 2ac'
_symmetry_space_group_name_H-M 'P c c n'
_atom_sites_solution_hydrogens geom
_atom_sites_solution_primary direct
_atom_sites_solution_secondary difmap
_audit_creation_method SHELXL-97
_cell_angle_alpha 90.00
_cell_angle_beta 90.00
_cell_angle_gamma 90.00
_cell_formula_units_Z 4
_cell_length_a 26.732(2)
_cell_length_b 8.0585(7)
_cell_length_c 16.3195(13)
_cell_measurement_reflns_used 6878
_cell_measurement_temperature 93(2)
_cell_measurement_theta_max 27.47
_cell_measurement_theta_min 2.50
_cell_volume 3515.5(5)
_computing_cell_refinement 'Bruker SMART'
_computing_data_collection 'Bruker SMART'
_computing_data_reduction 'Bruker SAINT'
_computing_molecular_graphics 'Bruker SHELXTL'
_computing_publication_material 'Bruker SHELXTL'
_computing_structure_refinement 'SHELXL-97 (Sheldrick, 1997)'
_computing_structure_solution 'SHELXS-97 (Sheldrick, 1990)'
_diffrn_ambient_temperature 93(2)
_diffrn_measured_fraction_theta_full 0.964
_diffrn_measured_fraction_theta_max 0.964
_diffrn_measurement_device_type 'CCD area detector'
_diffrn_measurement_method 'phi and omega scans'
_diffrn_radiation_monochromator graphite
_diffrn_radiation_source 'fine-focus sealed tube'
_diffrn_radiation_type MoK\a
_diffrn_radiation_wavelength 0.71073
_diffrn_reflns_av_R_equivalents 0.0596
_diffrn_reflns_av_sigmaI/netI 0.0407
_diffrn_reflns_limit_h_max 34
_diffrn_reflns_limit_h_min -33
_diffrn_reflns_limit_k_max 10
_diffrn_reflns_limit_k_min -8
_diffrn_reflns_limit_l_max 20
_diffrn_reflns_limit_l_min -20
_diffrn_reflns_number 25214
_diffrn_reflns_theta_full 27.58
_diffrn_reflns_theta_max 27.58
_diffrn_reflns_theta_min 1.52
_exptl_absorpt_coefficient_mu 0.217
_exptl_absorpt_correction_type none
_exptl_crystal_colour yellow
_exptl_crystal_density_diffrn 1.415
_exptl_crystal_density_method 'not measured'
_exptl_crystal_description plate
_exptl_crystal_F_000 1544
_exptl_crystal_size_max 0.40
_exptl_crystal_size_mid 0.30
_exptl_crystal_size_min 0.20
_refine_diff_density_max 0.485
_refine_diff_density_min -0.238
_refine_diff_density_rms 0.054
_refine_ls_extinction_method none
_refine_ls_goodness_of_fit_ref 0.989
_refine_ls_hydrogen_treatment constr
_refine_ls_matrix_type full
_refine_ls_number_parameters 269
_refine_ls_number_reflns 3937
_refine_ls_number_restraints 0
_refine_ls_restrained_S_all 0.989
_refine_ls_R_factor_all 0.0505
_refine_ls_R_factor_gt 0.0397
_refine_ls_shift/su_max 0.000
_refine_ls_shift/su_mean 0.000
_refine_ls_structure_factor_coef Fsqd
_refine_ls_weighting_details 'calc w=1/[\s^2^(Fo^2^)+(0.0649P)^2^+0.0000P] where P=(Fo^2^+2Fc^2^)/3'
_refine_ls_weighting_scheme calc
_refine_ls_wR_factor_gt 0.1005
_refine_ls_wR_factor_ref 0.1040
_reflns_number_gt 3111
_reflns_number_total 3937
_reflns_threshold_expression >2sigma(I)
_cod_data_source_file c0pp00083c.txt
_cod_data_source_block 1a
_cod_depositor_comments
;
The following automatic conversions were performed:

'_symmetry_cell_setting' value 'Orthorhombic' changed to
'orthorhombic' according to
/usr/data/users/saulius/automatic-downloads/retrospective/RSC/lib/dictionaries/cif_core.dic
dictionary named 'cif_core.dic' version 2.4.2 from 2011-04-26.

Automatic conversion script
Id: cif_fix_values 2281 2013-09-26 08:29:07Z andrius 
;
_cod_original_sg_symbol_H-M Pccn
_cod_database_code 1515922

loop_
_symmetry_equiv_pos_as_xyz
'x, y, z'
'-x+1/2, -y+1/2, z'
'-x, y+1/2, -z+1/2'
'x+1/2, -y, -z+1/2'
'-x, -y, -z'
'x-1/2, y-1/2, -z'
'x, -y-1/2, z-1/2'
'-x-1/2, y, z-1/2'

loop_
_atom_site_label
_atom_site_type_symbol
_atom_site_fract_x
_atom_site_fract_y
_atom_site_fract_z
_atom_site_U_iso_or_equiv
_atom_site_adp_type
_atom_site_occupancy
_atom_site_symmetry_multiplicity
_atom_site_calc_flag
_atom_site_refinement_flags
_atom_site_disorder_assembly
_atom_site_disorder_group
C1 C 0.68118(5) 0.17179(19) 0.39616(8) 0.0183(3) Uani 1 1 d . . .
C2 C 0.68943(5) 0.28670(18) 0.33563(8) 0.0169(3) Uani 1 1 d . . .
C3 C 0.65606(5) 0.42553(18) 0.34042(9) 0.0182(3) Uani 1 1 d . . .
H3 H 0.6567 0.5151 0.3026 0.022 Uiso 1 1 calc R . .
C4 C 0.62349(5) 0.41741(18) 0.40386(8) 0.0183(3) Uani 1 1 d . . .
C5 C 0.72533(5) 0.26739(17) 0.26801(9) 0.0171(3) Uani 1 1 d . . .
C6 C 0.70654(6) 0.2832(2) 0.18182(10) 0.0310(4) Uani 1 1 d . . .
C7 C 0.7500 0.2500 0.12720(14) 0.0373(6) Uani 1 2 d S . .
C8 C 0.58374(5) 0.53646(17) 0.42807(8) 0.0173(3) Uani 1 1 d . . .
C9 C 0.53847(5) 0.53937(18) 0.38353(8) 0.0179(3) Uani 1 1 d . . .
C10 C 0.52938(5) 0.43559(18) 0.31435(9) 0.0201(3) Uani 1 1 d . . .
H10 H 0.5547 0.3613 0.2965 0.024 Uiso 1 1 calc R . .
C11 C 0.48504(6) 0.4409(2) 0.27336(9) 0.0230(3) Uani 1 1 d . . .
H11 H 0.4798 0.3702 0.2276 0.028 Uiso 1 1 calc R . .
C12 C 0.44663(6) 0.55122(19) 0.29836(9) 0.0232(3) Uani 1 1 d . . .
H12 H 0.4160 0.5546 0.2689 0.028 Uiso 1 1 calc R . .
C13 C 0.45335(5) 0.65162(18) 0.36385(9) 0.0208(3) Uani 1 1 d . . .
H13 H 0.4272 0.7243 0.3801 0.025 Uiso 1 1 calc R . .
C14 C 0.49921(5) 0.65001(18) 0.40892(8) 0.0182(3) Uani 1 1 d . . .
C15 C 0.50654(5) 0.75095(17) 0.47731(9) 0.0193(3) Uani 1 1 d . . .
H15 H 0.4803 0.8226 0.4944 0.023 Uiso 1 1 calc R . .
C16 C 0.55108(6) 0.74959(17) 0.52112(9) 0.0195(3) Uani 1 1 d . . .
C17 C 0.55799(6) 0.85084(19) 0.59203(9) 0.0244(3) Uani 1 1 d . . .
H17 H 0.5316 0.9210 0.6098 0.029 Uiso 1 1 calc R . .
C18 C 0.60156(6) 0.8485(2) 0.63439(10) 0.0289(4) Uani 1 1 d . . .
H18 H 0.6055 0.9165 0.6815 0.035 Uiso 1 1 calc R . .
C19 C 0.64132(6) 0.7449(2) 0.60841(10) 0.0266(4) Uani 1 1 d . . .
H19 H 0.6719 0.7453 0.6380 0.032 Uiso 1 1 calc R . .
C20 C 0.63630(5) 0.64514(19) 0.54198(9) 0.0226(3) Uani 1 1 d . . .
H20 H 0.6635 0.5770 0.5256 0.027 Uiso 1 1 calc R . .
C21 C 0.59083(5) 0.64101(17) 0.49639(8) 0.0179(3) Uani 1 1 d . . .
C22 C 0.70439(6) 0.00418(19) 0.40939(9) 0.0235(3) Uani 1 1 d . . .
H22A H 0.6977 -0.0322 0.4663 0.028 Uiso 1 1 calc R . .
H22B H 0.7411 0.0132 0.4025 0.028 Uiso 1 1 calc R . .
C23 C 0.68448(7) -0.1256(2) 0.35050(12) 0.0424(5) Uani 1 1 d . . .
H23A H 0.6481 -0.1345 0.3566 0.064 Uiso 1 1 calc R . .
H23B H 0.6999 -0.2331 0.3627 0.064 Uiso 1 1 calc R . .
H23C H 0.6925 -0.0932 0.2941 0.064 Uiso 1 1 calc R . .
F1 F 0.74596(9) 0.1928(3) 0.05532(11) 0.0395(7) Uani 0.50 1 d P . .
F2 F 0.76266(7) 0.4313(3) 0.11088(13) 0.0389(5) Uani 0.50 1 d P . .
F3A F 0.67375(9) 0.3931(3) 0.16424(11) 0.0304(9) Uani 0.494(5) 1 d P A 1
F4A F 0.67812(9) 0.1251(4) 0.16487(11) 0.0295(7) Uani 0.494(5) 1 d P A 1
F3B F 0.70560(11) 0.4697(3) 0.16708(12) 0.0379(9) Uani 0.506(5) 1 d P A 2
F4B F 0.66290(8) 0.2402(4) 0.16751(12) 0.0414(11) Uani 0.506(5) 1 d P A 2
S1 S 0.632830(13) 0.23536(5) 0.45843(2) 0.02088(12) Uani 1 1 d . . .

loop_
_atom_site_aniso_label
_atom_site_aniso_U_11
_atom_site_aniso_U_22
_atom_site_aniso_U_33
_atom_site_aniso_U_23
_atom_site_aniso_U_13
_atom_site_aniso_U_12
C1 0.0132(7) 0.0240(8) 0.0177(7) -0.0009(6) -0.0001(5) 0.0013(6)
C2 0.0117(7) 0.0210(8) 0.0179(7) -0.0012(6) -0.0016(6) 0.0002(5)
C3 0.0156(7) 0.0201(7) 0.0187(7) 0.0011(6) -0.0012(6) 0.0013(6)
C4 0.0149(7) 0.0208(8) 0.0192(7) 0.0007(6) -0.0013(6) 0.0007(6)
C5 0.0173(7) 0.0158(7) 0.0181(7) 0.0003(6) 0.0000(6) 0.0008(5)
C6 0.0154(8) 0.0559(12) 0.0217(8) 0.0044(8) -0.0013(6) 0.0120(7)
C7 0.0217(12) 0.073(2) 0.0172(12) 0.000 0.000 0.0061(12)
C8 0.0143(7) 0.0191(7) 0.0185(7) 0.0026(6) 0.0036(6) 0.0012(5)
C9 0.0154(7) 0.0208(7) 0.0175(7) 0.0026(6) 0.0040(5) 0.0003(6)
C10 0.0169(7) 0.0237(8) 0.0196(7) -0.0003(6) 0.0035(6) 0.0014(6)
C11 0.0224(8) 0.0288(9) 0.0178(7) -0.0021(6) 0.0011(6) -0.0020(6)
C12 0.0151(7) 0.0317(9) 0.0227(8) 0.0050(6) -0.0021(6) -0.0003(6)
C13 0.0140(7) 0.0255(8) 0.0228(8) 0.0041(6) 0.0042(6) 0.0034(6)
C14 0.0153(7) 0.0212(8) 0.0180(7) 0.0053(6) 0.0040(6) 0.0015(6)
C15 0.0183(7) 0.0188(8) 0.0208(8) 0.0022(6) 0.0055(6) 0.0040(6)
C16 0.0196(7) 0.0191(8) 0.0197(7) 0.0025(6) 0.0032(6) -0.0009(6)
C17 0.0258(8) 0.0211(8) 0.0262(8) -0.0030(6) 0.0031(6) 0.0010(6)
C18 0.0337(9) 0.0258(9) 0.0271(9) -0.0061(7) -0.0020(7) -0.0052(7)
C19 0.0218(8) 0.0284(9) 0.0295(9) 0.0007(7) -0.0056(7) -0.0058(6)
C20 0.0170(7) 0.0257(8) 0.0252(8) 0.0023(6) 0.0005(6) -0.0001(6)
C21 0.0165(7) 0.0192(8) 0.0181(7) 0.0032(6) 0.0029(6) -0.0017(6)
C22 0.0208(8) 0.0233(8) 0.0264(8) 0.0060(6) 0.0043(6) 0.0038(6)
C23 0.0538(12) 0.0226(9) 0.0508(12) -0.0034(8) -0.0050(10) 0.0039(8)
F1 0.0233(11) 0.076(2) 0.0190(9) -0.0130(9) -0.0011(9) 0.0118(15)
F2 0.0324(11) 0.0470(13) 0.0373(12) 0.0213(10) 0.0026(9) -0.0077(9)
F3A 0.0295(16) 0.0405(17) 0.0213(10) 0.0034(9) -0.0022(9) 0.0182(14)
F4A 0.0247(12) 0.0376(16) 0.0263(11) -0.0045(9) -0.0045(8) -0.0118(11)
F3B 0.0346(17) 0.0451(15) 0.0340(12) 0.0172(10) 0.0065(10) 0.0196(13)
F4B 0.0147(10) 0.084(3) 0.0253(11) -0.0021(12) -0.0033(8) -0.0060(12)
S1 0.0181(2) 0.0245(2) 0.0200(2) 0.00378(15) 0.00475(14) 0.00348(14)

loop_
_atom_type_symbol
_atom_type_description
_atom_type_scat_dispersion_real
_atom_type_scat_dispersion_imag
_atom_type_scat_source
C C 0.0033 0.0016 'International Tables Vol C Tables 4.2.6.8 and 6.1.1.4'
H H 0.0000 0.0000 'International Tables Vol C Tables 4.2.6.8 and 6.1.1.4'
F F 0.0171 0.0103 'International Tables Vol C Tables 4.2.6.8 and 6.1.1.4'
S S 0.1246 0.1234 'International Tables Vol C Tables 4.2.6.8 and 6.1.1.4'

loop_
_geom_angle_atom_site_label_1
_geom_angle_atom_site_label_2
_geom_angle_atom_site_label_3
_geom_angle
_geom_angle_site_symmetry_1
_geom_angle_site_symmetry_3
C2 C1 C22 130.10(13) . .
C2 C1 S1 110.17(11) . .
C22 C1 S1 119.52(11) . .
C1 C2 C3 112.81(12) . .
C1 C2 C5 125.01(13) . .
C3 C2 C5 121.99(12) . .
C4 C3 C2 113.84(13) . .
C4 C3 H3 123.1 . .
C2 C3 H3 123.1 . .
C3 C4 C8 129.21(13) . .
C3 C4 S1 109.93(11) . .
C8 C4 S1 120.85(10) . .
C5 C5 C2 131.33(8) 2_655 .
C5 C5 C6 110.21(8) 2_655 .
C2 C5 C6 118.45(12) . .
F4B C6 F3A 60.41(18) . .
F4B C6 C7 124.85(18) . .
F3A C6 C7 121.68(17) . .
F4B C6 C5 117.94(17) . .
F3A C6 C5 119.95(16) . .
C7 C6 C5 106.56(13) . .
F4B C6 F4A 41.86(14) . .
F3A C6 F4A 101.45(18) . .
C7 C6 F4A 97.54(15) . .
C5 C6 F4A 105.60(14) . .
F4B C6 F3B 103.4(2) . .
F3A C6 F3B 43.06(13) . .
C7 C6 F3B 95.50(14) . .
C5 C6 F3B 103.76(15) . .
F4A C6 F3B 142.78(16) . .
F1 C7 F1 44.0(2) . 2_655
F1 C7 C6 123.80(14) . 2_655
F1 C7 C6 123.66(13) 2_655 2_655
F1 C7 C6 123.66(13) . .
F1 C7 C6 123.81(14) 2_655 .
C6 C7 C6 106.43(18) 2_655 .
F1 C7 F2 57.95(13) . 2_655
F1 C7 F2 101.91(19) 2_655 2_655
C6 C7 F2 96.05(12) 2_655 2_655
C6 C7 F2 95.96(11) . 2_655
F1 C7 F2 101.91(19) . .
F1 C7 F2 57.95(13) 2_655 .
C6 C7 F2 95.96(11) 2_655 .
C6 C7 F2 96.06(12) . .
F2 C7 F2 159.9(2) 2_655 .
C21 C8 C9 120.82(12) . .
C21 C8 C4 120.00(12) . .
C9 C8 C4 119.15(12) . .
C8 C9 C10 122.96(13) . .
C8 C9 C14 119.17(13) . .
C10 C9 C14 117.87(13) . .
C11 C10 C9 121.24(14) . .
C11 C10 H10 119.4 . .
C9 C10 H10 119.4 . .
C10 C11 C12 120.59(14) . .
C10 C11 H11 119.7 . .
C12 C11 H11 119.7 . .
C13 C12 C11 120.41(13) . .
C13 C12 H12 119.8 . .
C11 C12 H12 119.8 . .
C12 C13 C14 121.00(13) . .
C12 C13 H13 119.5 . .
C14 C13 H13 119.5 . .
C15 C14 C13 121.79(13) . .
C15 C14 C9 119.32(13) . .
C13 C14 C9 118.89(13) . .
C16 C15 C14 121.85(13) . .
C16 C15 H15 119.1 . .
C14 C15 H15 119.1 . .
C15 C16 C17 121.57(13) . .
C15 C16 C21 119.67(13) . .
C17 C16 C21 118.74(13) . .
C18 C17 C16 121.12(14) . .
C18 C17 H17 119.4 . .
C16 C17 H17 119.4 . .
C17 C18 C19 120.03(15) . .
C17 C18 H18 120.0 . .
C19 C18 H18 120.0 . .
C20 C19 C18 120.97(15) . .
C20 C19 H19 119.5 . .
C18 C19 H19 119.5 . .
C19 C20 C21 121.02(14) . .
C19 C20 H20 119.5 . .
C21 C20 H20 119.5 . .
C8 C21 C20 122.77(13) . .
C8 C21 C16 119.17(13) . .
C20 C21 C16 118.06(13) . .
C1 C22 C23 112.60(13) . .
C1 C22 H22A 109.1 . .
C23 C22 H22A 109.1 . .
C1 C22 H22B 109.1 . .
C23 C22 H22B 109.1 . .
H22A C22 H22B 107.8 . .
C22 C23 H23A 109.5 . .
C22 C23 H23B 109.5 . .
H23A C23 H23B 109.5 . .
C22 C23 H23C 109.5 . .
H23A C23 H23C 109.5 . .
H23B C23 H23C 109.5 . .
F1 F1 C7 68.02(11) 2_655 .
F1 F1 F2 138.53(11) 2_655 2_655
C7 F1 F2 70.51(13) . 2_655
F1 F2 C7 51.53(14) 2_655 .
C1 S1 C4 93.25(7) . .

loop_
_geom_bond_atom_site_label_1
_geom_bond_atom_site_label_2
_geom_bond_distance
_geom_bond_site_symmetry_2
C1 C2 1.372(2) .
C1 C22 1.502(2) .
C1 S1 1.7220(14) .
C2 C3 1.4328(19) .
C2 C5 1.4708(19) .
C3 C4 1.3544(19) .
C3 H3 0.9500 .
C4 C8 1.4852(19) .
C4 S1 1.7342(15) .
C5 C5 1.348(3) 2_655
C5 C6 1.499(2) .
C6 F4B 1.239(2) .
C6 F3A 1.279(2) .
C6 C7 1.489(2) .
C6 F4A 1.509(3) .
C6 F3B 1.522(3) .
C7 F1 1.265(3) .
C7 F1 1.265(3) 2_655
C7 C6 1.489(2) 2_655
C7 F2 1.523(2) 2_655
C7 F2 1.523(2) .
C8 C21 1.410(2) .
C8 C9 1.4117(19) .
C9 C10 1.426(2) .
C9 C14 1.4381(19) .
C10 C11 1.362(2) .
C10 H10 0.9500 .
C11 C12 1.418(2) .
C11 H11 0.9500 .
C12 C13 1.352(2) .
C12 H12 0.9500 .
C13 C14 1.4297(19) .
C13 H13 0.9500 .
C14 C15 1.395(2) .
C15 C16 1.389(2) .
C15 H15 0.9500 .
C16 C17 1.428(2) .
C16 C21 1.434(2) .
C17 C18 1.355(2) .
C17 H17 0.9500 .
C18 C19 1.417(2) .
C18 H18 0.9500 .
C19 C20 1.356(2) .
C19 H19 0.9500 .
C20 C21 1.4256(19) .
C20 H20 0.9500 .
C22 C23 1.517(2) .
C22 H22A 0.9900 .
C22 H22B 0.9900 .
C23 H23A 0.9800 .
C23 H23B 0.9800 .
C23 H23C 0.9800 .
F1 F1 0.947(4) 2_655
F1 F2 1.369(3) 2_655
F2 F1 1.369(3) 2_655
